data_4502803
loop_
_publ_author_name
'Bhattacharya, Suman'
'Saha, Binoy K.'

_publ_section_title
;
 Isostructurality in the Guest Free Forms and in the Clathrates of
 1,3,5-Triethyl-2,4,6-tris(4-halophenoxy)methylbenzenes
;
_journal_issue 1
_journal_name_full 'Crystal Growth &amp; Design'
_journal_page_first 169
_journal_paper_doi 10.1021/cg2009144
_journal_volume 12
_journal_year 2012
_chemical_formula_moiety 'C33 H33 Br3 O3, C6 H6'
_chemical_formula_sum 'C39 H39 Br3 O3'
_chemical_formula_weight 795.43
_chemical_name_common '1Br, benzene'
_chemical_name_systematic
;
1,3,5-triethyl-2,4,6-tris(4-bromophenoxy)methylbenzene, benzene
;
_space_group_crystal_system triclinic
_space_group_IT_number 2
_space_group_name_Hall '-P 1'
_space_group_name_H-M_alt 'P -1'
_symmetry_space_group_name_Hall '-P 1'
_symmetry_space_group_name_H-M 'P -1'
_atom_sites_solution_hydrogens geom
_atom_sites_solution_primary direct
_atom_sites_solution_secondary difmap
_audit_creation_date 2011-09-21
_audit_creation_method
;
  Olex2 1.1
  (compiled 2011.08.18 svn.r1932, GUI svn.r3819)
;
_cell_angle_alpha 90.091(6)
_cell_angle_beta 106.705(7)
_cell_angle_gamma 90.654(5)
_cell_formula_units_Z 2
_cell_length_a 9.5681(6)
_cell_length_b 13.1798(7)
_cell_length_c 14.5130(12)
_cell_measurement_reflns_used 1878
_cell_measurement_temperature 298(2)
_cell_measurement_theta_max 29.1391
_cell_measurement_theta_min 2.7175
_cell_volume 1752.8(2)
_computing_cell_refinement
;
CrysAlisPro, Oxford Diffraction Ltd.,
Version 1.171.33.66 (release 28-04-2010 CrysAlis171 .NET)
(compiled Apr 28 2010,14:27:37)
;
_computing_data_collection
;
CrysAlisPro, Oxford Diffraction Ltd.,
Version 1.171.33.66 (release 28-04-2010 CrysAlis171 .NET)
(compiled Apr 28 2010,14:27:37)
;
_computing_data_reduction
;
CrysAlisPro, Oxford Diffraction Ltd.,
Version 1.171.33.66 (release 28-04-2010 CrysAlis171 .NET)
(compiled Apr 28 2010,14:27:37)
;
_computing_molecular_graphics
;
O. V. Dolomanov, L. J. Bourhis, R. J. Gildea, J. A. K. Howard and H. Puschmann,
OLEX2: a complete structure solution, refinement and analysis program.
J. Appl. Cryst. (2009). 42, 339-341.
;
_computing_publication_material
;
O. V. Dolomanov, L. J. Bourhis, R. J. Gildea, J. A. K. Howard and H. Puschmann,
OLEX2: a complete structure solution, refinement and analysis program.
J. Appl. Cryst. (2009). 42, 339-341.
;
_computing_structure_refinement
;
XL, G.M. Sheldrick, Acta Cryst.
(2008). A64, 112-122
;
_computing_structure_solution 'SHELXS-97 (Sheldrick, 1990)'
_diffrn_ambient_temperature 298(2)
_diffrn_measured_fraction_theta_full 0.771
_diffrn_measured_fraction_theta_max 0.622
_diffrn_radiation_monochromator graphite
_diffrn_radiation_type MoK\a
_diffrn_radiation_wavelength 0.71073
_diffrn_reflns_av_R_equivalents 0.0372
_diffrn_reflns_av_unetI/netI 0.1804
_diffrn_reflns_limit_h_max 13
_diffrn_reflns_limit_h_min -13
_diffrn_reflns_limit_k_max 18
_diffrn_reflns_limit_k_min -15
_diffrn_reflns_limit_l_max 19
_diffrn_reflns_limit_l_min -13
_diffrn_reflns_number 7711
_diffrn_reflns_theta_full 25.00
_diffrn_reflns_theta_max 29.20
_diffrn_reflns_theta_min 2.72
_diffrn_source 'Enhance (Mo) X-ray Source'
_exptl_absorpt_coefficient_mu 3.488
_exptl_absorpt_correction_T_max 0.515
_exptl_absorpt_correction_T_min 0.381
_exptl_absorpt_correction_type multi-scan
_exptl_absorpt_process_details
;
CrysAlisPro, Oxford Diffraction Ltd.,
Version 1.171.33.66 (release 28-04-2010 CrysAlis171 .NET)
(compiled Apr 28 2010,14:27:37)
Empirical absorption correction using spherical harmonics,
 implemented in SCALE3 ABSPACK scaling algorithm.
;
_exptl_crystal_colour colorless
_exptl_crystal_density_diffrn 1.507
_exptl_crystal_density_method 'not measured'
_exptl_crystal_description block
_exptl_crystal_F_000 804
_exptl_crystal_size_max 0.34
_exptl_crystal_size_mid 0.24
_exptl_crystal_size_min 0.19
_refine_diff_density_max 0.666
_refine_diff_density_min -0.601
_refine_diff_density_rms 0.073
_refine_ls_extinction_coef 0.00032(15)
_refine_ls_extinction_expression Fc^*^=kFc[1+0.001xFc^2^\l^3^/sin(2\q)]^-1/4^
_refine_ls_extinction_method SHELXL
_refine_ls_goodness_of_fit_ref 0.729
_refine_ls_hydrogen_treatment constr
_refine_ls_matrix_type full
_refine_ls_number_parameters 427
_refine_ls_number_reflns 9494
_refine_ls_number_restraints 0
_refine_ls_restrained_S_all 0.729
_refine_ls_R_factor_all 0.1193
_refine_ls_R_factor_gt 0.0442
_refine_ls_shift/su_max 0.001
_refine_ls_shift/su_mean 0.000
_refine_ls_structure_factor_coef Fsqd
_refine_ls_weighting_details 'calc w=1/[\s^2^(Fo^2^)+(0.0219P)^2^+0.0000P] where P=(Fo^2^+2Fc^2^)/3'
_refine_ls_weighting_scheme calc
_refine_ls_wR_factor_gt 0.0641
_refine_ls_wR_factor_ref 0.0716
_reflns_number_gt 2604
_reflns_number_total 9494
_reflns_threshold_expression >2sigma(I)
_cod_data_source_file cg2009144_si_001.cif
_cod_data_source_block 1Br.benzene
_cod_database_code 4502803

loop_
_space_group_symop_id
_space_group_symop_operation_xyz
1 'x, y, z'
2 '-x, -y, -z'

loop_
_atom_site_label
_atom_site_type_symbol
_atom_site_fract_x
_atom_site_fract_y
_atom_site_fract_z
_atom_site_U_iso_or_equiv
_atom_site_adp_type
_atom_site_occupancy
_atom_site_symmetry_multiplicity
_atom_site_calc_flag
_atom_site_refinement_flags
_atom_site_disorder_assembly
_atom_site_disorder_group
Br3 Br 0.43784(5) 0.80023(4) 0.38947(4) 0.0498(2) Uani 1 1 d . . .
Br2 Br -0.78134(6) 1.04276(4) -0.49204(4) 0.0527(2) Uani 1 1 d . . .
Br1 Br -0.90446(7) -0.02930(4) 0.16645(5) 0.0646(2) Uani 1 1 d . . .
O3 O -0.1871(3) 0.6883(2) 0.1881(2) 0.0258(8) Uani 1 1 d . . .
O1 O -0.7284(4) 0.4064(2) 0.1344(2) 0.0439(10) Uani 1 1 d . . .
O2 O -0.6326(4) 0.7778(2) -0.1409(3) 0.0458(10) Uani 1 1 d . . .
C3 C -0.6341(5) 0.7162(3) 0.0115(4) 0.0397(15) Uani 1 1 d . A .
C6 C -0.4952(5) 0.5751(3) 0.1509(4) 0.0251(13) Uani 1 1 d . . .
C9 C -0.3053(4) 0.7057(3) 0.2291(3) 0.0255(13) Uani 1 1 d . . .
H9A H -0.3086 0.7768 0.2456 0.031 Uiso 1 1 calc R . .
H9B H -0.2929 0.6656 0.2869 0.031 Uiso 1 1 calc R . .
C30 C 0.2024(5) 0.7201(3) 0.2390(4) 0.0306(14) Uani 1 1 d . . .
H30 H 0.2736 0.7069 0.2085 0.037 Uiso 1 1 calc R . .
C5 C -0.4413(4) 0.6750(3) 0.1549(3) 0.0214(12) Uani 1 1 d . . .
C19 C -0.8471(5) 0.1073(4) 0.1537(5) 0.0393(16) Uani 1 1 d . . .
C4 C -0.5090(5) 0.7449(3) 0.0836(4) 0.0232(12) Uani 1 1 d . . .
C29 C 0.0590(5) 0.6968(3) 0.1942(3) 0.0244(12) Uani 1 1 d . . .
H29 H 0.0326 0.6683 0.1328 0.029 Uiso 1 1 calc R . .
C28 C -0.0472(5) 0.7154(3) 0.2400(4) 0.0163(11) Uani 1 1 d . . .
C31 C 0.2402(4) 0.7630(3) 0.3287(4) 0.0228(12) Uani 1 1 d . . .
C32 C 0.1365(5) 0.7800(3) 0.3750(3) 0.0235(12) Uani 1 1 d . . .
H32 H 0.1636 0.8071 0.4369 0.028 Uiso 1 1 calc R . .
C14 C -0.4263(5) 0.4996(3) 0.2291(3) 0.0278(13) Uani 1 1 d . . .
H14A H -0.3219 0.5124 0.2517 0.033 Uiso 1 1 calc R . .
H14B H -0.4418 0.4315 0.2025 0.033 Uiso 1 1 calc R . .
C16 C -0.7639(5) 0.3047(4) 0.1370(4) 0.0296(14) Uani 1 1 d . . .
C23 C -0.7905(5) 0.9049(3) -0.2383(4) 0.0345(14) Uani 1 1 d . . .
H23 H -0.8475 0.9087 -0.1962 0.041 Uiso 1 1 calc R . .
C24 C -0.8218(5) 0.9655(3) -0.3191(4) 0.0332(14) Uani 1 1 d . . .
H24 H -0.8990 1.0105 -0.3309 0.040 Uiso 1 1 calc R . .
C21 C -0.7696(5) 0.2365(3) 0.0646(4) 0.0330(14) Uani 1 1 d . . .
H21 H -0.7443 0.2566 0.0100 0.040 Uiso 1 1 calc R . .
C33 C -0.0087(5) 0.7569(3) 0.3299(4) 0.0245(13) Uani 1 1 d . . .
H33 H -0.0795 0.7697 0.3608 0.029 Uiso 1 1 calc R . .
C15 C -0.4911(5) 0.5072(4) 0.3141(3) 0.0381(14) Uani 1 1 d . . .
H15A H -0.5936 0.4914 0.2925 0.057 Uiso 1 1 calc R . .
H15B H -0.4771 0.5749 0.3400 0.057 Uiso 1 1 calc R . .
H15C H -0.4433 0.4601 0.3631 0.057 Uiso 1 1 calc R . .
C25 C -0.7391(5) 0.9594(3) -0.3819(4) 0.0320(14) Uani 1 1 d . . .
C18 C -0.8412(5) 0.1750(4) 0.2286(4) 0.0364(15) Uani 1 1 d . . .
H18 H -0.8633 0.1536 0.2839 0.044 Uiso 1 1 calc R . .
C22 C -0.6762(5) 0.8395(4) -0.2201(4) 0.0370(15) Uani 1 1 d . . .
C13 C -0.5214(5) 0.9248(3) 0.1381(3) 0.0398(15) Uani 1 1 d . . .
H13A H -0.6254 0.9222 0.1106 0.060 Uiso 1 1 calc R . .
H13B H -0.4864 0.9926 0.1333 0.060 Uiso 1 1 calc R . .
H13C H -0.4971 0.9056 0.2046 0.060 Uiso 1 1 calc R . .
C17 C -0.8018(5) 0.2743(4) 0.2187(4) 0.0367(14) Uani 1 1 d . . .
H17 H -0.8005 0.3214 0.2668 0.044 Uiso 1 1 calc R . .
C7 C -0.6621(6) 0.4355(3) 0.0622(4) 0.0445(16) Uani 1 1 d . . .
H7A H -0.7309 0.4257 -0.0010 0.053 Uiso 1 1 calc R . .
H7B H -0.5779 0.3936 0.0663 0.053 Uiso 1 1 calc R . .
C12 C -0.4499(4) 0.8516(3) 0.0836(3) 0.0277(13) Uani 1 1 d . . .
H12A H -0.4678 0.8745 0.0178 0.033 Uiso 1 1 calc R . .
H12B H -0.3453 0.8520 0.1134 0.033 Uiso 1 1 calc R . .
C20 C -0.8136(5) 0.1368(3) 0.0736(4) 0.0412(16) Uani 1 1 d . . .
H20 H -0.8200 0.0904 0.0242 0.049 Uiso 1 1 calc R . .
C1 C -0.6151(6) 0.5463(4) 0.0757(4) 0.0434(15) Uani 1 1 d . A .
C8 C -0.7064(5) 0.7894(4) -0.0676(4) 0.0457(16) Uani 1 1 d . . .
H8A H -0.8095 0.7732 -0.0934 0.055 Uiso 1 1 calc R . .
H8B H -0.6960 0.8585 -0.0433 0.055 Uiso 1 1 calc R . .
C26 C -0.6222(5) 0.8937(4) -0.3647(4) 0.0453(16) Uani 1 1 d . . .
H26 H -0.5648 0.8904 -0.4065 0.054 Uiso 1 1 calc R . .
C27 C -0.5932(6) 0.8333(4) -0.2835(4) 0.0520(17) Uani 1 1 d . . .
H27 H -0.5165 0.7878 -0.2716 0.062 Uiso 1 1 calc R . .
C2 C -0.6906(6) 0.6172(4) 0.0083(4) 0.072(2) Uani 1 1 d . . .
C38 C 0.0350(6) 0.3018(4) 0.4286(4) 0.0401(15) Uani 1 1 d . . .
H38 H 0.0000 0.2371 0.4359 0.048 Uiso 1 1 calc R . .
C37 C 0.1821(6) 0.3222(4) 0.4613(4) 0.0420(16) Uani 1 1 d . . .
H37 H 0.2459 0.2716 0.4911 0.050 Uiso 1 1 calc R . .
C36 C 0.2348(6) 0.4164(4) 0.4502(4) 0.0429(15) Uani 1 1 d . . .
H36 H 0.3344 0.4304 0.4727 0.051 Uiso 1 1 calc R . .
C39 C -0.0588(6) 0.3746(5) 0.3861(5) 0.074(2) Uani 1 1 d . . .
H39 H -0.1586 0.3612 0.3640 0.089 Uiso 1 1 calc R . .
C35 C 0.1419(7) 0.4892(4) 0.4064(5) 0.079(2) Uani 1 1 d . . .
H35 H 0.1768 0.5533 0.3969 0.095 Uiso 1 1 calc R . .
C34 C -0.0038(7) 0.4681(5) 0.3763(6) 0.108(3) Uani 1 1 d . . .
H34 H -0.0677 0.5193 0.3480 0.130 Uiso 1 1 calc R . .
C10A C -0.7829(10) 0.5754(8) -0.0957(9) 0.032(3) Uani 0.50 1 d P A 2
H10A H -0.7807 0.6212 -0.1476 0.038 Uiso 0.50 1 calc PR A 2
H10B H -0.7550 0.5077 -0.1093 0.038 Uiso 0.50 1 calc PR A 2
C11A C -0.9238(13) 0.5770(15) -0.0714(16) 0.062(7) Uani 0.50 1 d P A 2
H11A H -1.0012 0.5545 -0.1260 0.093 Uiso 0.50 1 calc PR A 2
H11B H -0.9427 0.6449 -0.0545 0.093 Uiso 0.50 1 calc PR A 2
H11C H -0.9184 0.5328 -0.0180 0.093 Uiso 0.50 1 calc PR A 2
C11B C -0.8772(13) 0.5679(8) -0.1464(8) 0.029(3) Uani 0.50 1 d P A 1
H11D H -0.9781 0.5552 -0.1798 0.043 Uiso 0.50 1 calc PR A 1
H11E H -0.8225 0.5073 -0.1465 0.043 Uiso 0.50 1 calc PR A 1
H11F H -0.8401 0.6213 -0.1781 0.043 Uiso 0.50 1 calc PR A 1
C10B C -0.8631(13) 0.5993(12) -0.0438(10) 0.015(3) Uani 0.50 1 d P A 1
H10C H -0.9019 0.5465 -0.0112 0.018 Uiso 0.50 1 calc PR A 1
H10D H -0.9164 0.6612 -0.0426 0.018 Uiso 0.50 1 calc PR A 1

loop_
_atom_site_aniso_label
_atom_site_aniso_U_11
_atom_site_aniso_U_22
_atom_site_aniso_U_33
_atom_site_aniso_U_23
_atom_site_aniso_U_13
_atom_site_aniso_U_12
Br3 0.0233(3) 0.0747(4) 0.0512(5) -0.0187(4) 0.0110(3) -0.0116(3)
Br2 0.0570(4) 0.0478(4) 0.0454(5) 0.0167(3) 0.0023(3) -0.0023(3)
Br1 0.0729(5) 0.0301(3) 0.1123(7) 0.0149(4) 0.0611(5) -0.0004(3)
O3 0.0198(18) 0.039(2) 0.020(2) -0.0089(18) 0.0065(16) 0.0043(16)
O1 0.073(3) 0.0208(19) 0.030(3) -0.0012(19) 0.002(2) -0.0075(19)
O2 0.054(2) 0.027(2) 0.043(3) 0.008(2) -0.008(2) 0.0057(19)
C3 0.054(4) 0.013(3) 0.033(4) 0.008(3) -0.017(3) -0.005(3)
C6 0.028(3) 0.027(3) 0.018(4) 0.005(3) 0.004(3) 0.005(3)
C9 0.027(3) 0.030(3) 0.026(4) -0.004(3) 0.017(3) -0.004(2)
C30 0.027(3) 0.025(3) 0.045(4) -0.001(3) 0.019(3) 0.001(2)
C5 0.015(3) 0.029(3) 0.022(4) -0.006(3) 0.008(2) 0.003(2)
C19 0.048(4) 0.023(3) 0.062(5) 0.015(3) 0.040(3) 0.015(3)
C4 0.031(3) 0.015(3) 0.022(4) -0.003(3) 0.005(3) -0.002(2)
C29 0.030(3) 0.027(3) 0.018(3) -0.003(3) 0.010(3) -0.001(2)
C28 0.022(3) 0.013(3) 0.014(3) -0.002(2) 0.005(3) -0.003(2)
C31 0.016(3) 0.027(3) 0.025(4) -0.006(3) 0.006(3) -0.004(2)
C32 0.029(3) 0.028(3) 0.014(3) -0.001(3) 0.006(3) -0.001(2)
C14 0.029(3) 0.033(3) 0.018(3) -0.002(3) 0.000(2) 0.000(2)
C16 0.029(3) 0.023(3) 0.032(4) 0.005(3) -0.001(3) 0.002(3)
C23 0.025(3) 0.026(3) 0.048(4) 0.017(3) 0.002(3) 0.005(3)
C24 0.020(3) 0.024(3) 0.045(4) 0.010(3) -0.007(3) 0.004(2)
C21 0.049(3) 0.025(3) 0.029(4) -0.002(3) 0.017(3) -0.005(3)
C33 0.019(3) 0.025(3) 0.033(4) -0.003(3) 0.014(3) -0.001(2)
C15 0.033(3) 0.051(3) 0.026(4) 0.010(3) 0.003(3) -0.002(3)
C25 0.033(3) 0.020(3) 0.035(4) 0.001(3) -0.003(3) 0.006(3)
C18 0.032(3) 0.042(4) 0.038(4) 0.014(3) 0.013(3) 0.010(3)
C22 0.039(3) 0.023(3) 0.038(4) 0.008(3) -0.007(3) 0.002(3)
C13 0.044(3) 0.022(3) 0.053(4) -0.005(3) 0.014(3) -0.003(3)
C17 0.045(3) 0.033(3) 0.029(4) -0.004(3) 0.006(3) 0.011(3)
C7 0.068(4) 0.032(3) 0.018(4) 0.009(3) -0.011(3) -0.013(3)
C12 0.020(3) 0.025(3) 0.035(4) -0.008(3) 0.002(3) -0.001(2)
C20 0.049(3) 0.020(3) 0.068(5) 0.002(3) 0.036(3) 0.009(3)
C1 0.064(4) 0.019(3) 0.033(4) 0.011(3) -0.009(3) -0.006(3)
C8 0.049(4) 0.032(3) 0.045(5) 0.017(3) -0.006(3) -0.001(3)
C26 0.048(4) 0.050(4) 0.033(4) -0.017(3) 0.003(3) 0.011(3)
C27 0.058(4) 0.043(4) 0.044(5) -0.005(4) -0.004(4) 0.028(3)
C2 0.089(5) 0.030(3) 0.050(5) 0.012(3) -0.056(4) -0.025(3)
C38 0.065(4) 0.029(3) 0.029(4) 0.003(3) 0.017(3) -0.004(3)
C37 0.046(4) 0.048(4) 0.033(4) 0.014(3) 0.011(3) 0.019(3)
C36 0.040(3) 0.054(4) 0.029(4) -0.008(3) 0.001(3) -0.008(3)
C39 0.042(4) 0.051(4) 0.110(7) 0.024(4) -0.009(4) 0.000(4)
C35 0.068(5) 0.030(4) 0.123(7) 0.006(4) 0.002(5) -0.004(4)
C34 0.046(4) 0.041(4) 0.213(10) 0.035(5) -0.002(5) 0.012(4)
C10A 0.036(7) 0.029(7) 0.033(9) 0.012(6) 0.013(7) -0.002(6)
C11A 0.006(8) 0.074(13) 0.095(18) 0.035(12) -0.002(9) -0.003(8)
C11B 0.020(6) 0.037(6) 0.028(9) -0.009(7) 0.005(6) -0.008(6)
C10B 0.018(8) 0.019(6) 0.012(9) -0.002(6) 0.010(7) -0.001(6)

loop_
_atom_type_symbol
_atom_type_description
_atom_type_scat_dispersion_real
_atom_type_scat_dispersion_imag
_atom_type_scat_source
C C 0.0033 0.0016 'International Tables Vol C Tables 4.2.6.8 and 6.1.1.4'
H H 0.0000 0.0000 'International Tables Vol C Tables 4.2.6.8 and 6.1.1.4'
O O 0.0106 0.0060 'International Tables Vol C Tables 4.2.6.8 and 6.1.1.4'
Br Br -0.2901 2.4595 'International Tables Vol C Tables 4.2.6.8 and 6.1.1.4'

loop_
_geom_angle_atom_site_label_1
_geom_angle_atom_site_label_2
_geom_angle_atom_site_label_3
_geom_angle
C28 O3 C9 119.1(3)
C16 O1 C7 116.3(4)
C22 O2 C8 117.0(4)
C4 C3 C8 120.6(4)
C4 C3 C2 120.4(4)
C2 C3 C8 118.9(5)
C5 C6 C14 120.8(4)
C1 C6 C5 119.3(4)
C1 C6 C14 119.9(4)
O3 C9 C5 106.5(4)
C31 C30 C29 119.5(4)
C6 C5 C9 120.6(4)
C6 C5 C4 120.2(4)
C4 C5 C9 119.0(4)
C18 C19 Br1 118.4(4)
C20 C19 Br1 120.1(5)
C20 C19 C18 121.6(5)
C3 C4 C5 119.7(4)
C3 C4 C12 118.8(4)
C5 C4 C12 121.4(4)
C30 C29 C28 120.3(5)
O3 C28 C29 115.0(4)
C33 C28 O3 125.1(4)
C33 C28 C29 119.9(4)
C30 C31 Br3 119.9(3)
C30 C31 C32 120.5(4)
C32 C31 Br3 119.6(4)
C31 C32 C33 120.1(5)
C6 C14 C15 111.5(3)
O1 C16 C17 115.2(5)
C21 C16 O1 124.5(5)
C21 C16 C17 120.2(5)
C22 C23 C24 120.2(5)
C25 C24 C23 120.1(4)
C16 C21 C20 119.3(5)
C28 C33 C32 119.6(4)
C24 C25 Br2 120.1(3)
C24 C25 C26 120.7(4)
C26 C25 Br2 119.2(4)
C17 C18 C19 118.3(5)
O2 C22 C27 115.1(5)
C23 C22 O2 125.3(5)
C23 C22 C27 119.6(5)
C18 C17 C16 120.3(5)
O1 C7 C1 109.7(4)
C4 C12 C13 111.4(3)
C19 C20 C21 120.2(5)
C6 C1 C7 120.1(4)
C6 C1 C2 121.1(5)
C2 C1 C7 118.7(5)
O2 C8 C3 105.9(4)
C27 C26 C25 118.3(5)
C22 C27 C26 121.1(5)
C3 C2 C10A 116.3(6)
C3 C2 C10B 118.1(7)
C1 C2 C3 119.0(5)
C1 C2 C10A 117.6(5)
C1 C2 C10B 119.1(7)
C10A C2 C10B 46.1(6)
C39 C38 C37 120.6(5)
C36 C37 C38 120.3(5)
C35 C36 C37 119.5(5)
C38 C39 C34 118.1(6)
C36 C35 C34 119.3(5)
C39 C34 C35 122.1(6)
C11A C10A C2 93.4(12)
C11B C10B C2 106.6(12)

loop_
_geom_bond_atom_site_label_1
_geom_bond_atom_site_label_2
_geom_bond_distance
Br3 C31 1.901(4)
Br2 C25 1.890(5)
Br1 C19 1.901(5)
O3 C9 1.442(4)
O3 C28 1.378(5)
O1 C16 1.382(5)
O1 C7 1.424(5)
O2 C22 1.375(5)
O2 C8 1.445(5)
C3 C4 1.393(6)
C3 C8 1.513(6)
C3 C2 1.402(6)
C6 C5 1.403(6)
C6 C14 1.516(5)
C6 C1 1.386(6)
C9 C5 1.482(6)
C30 C29 1.370(6)
C30 C31 1.366(6)
C5 C4 1.404(6)
C19 C18 1.393(7)
C19 C20 1.349(6)
C4 C12 1.510(5)
C29 C28 1.388(5)
C28 C33 1.361(6)
C31 C32 1.370(5)
C32 C33 1.385(6)
C14 C15 1.537(5)
C16 C21 1.371(6)
C16 C17 1.393(6)
C23 C24 1.382(5)
C23 C22 1.366(6)
C24 C25 1.371(6)
C21 C20 1.393(6)
C25 C26 1.387(6)
C18 C17 1.377(6)
C22 C27 1.381(6)
C13 C12 1.532(5)
C7 C1 1.518(6)
C1 C2 1.402(6)
C26 C27 1.385(6)
C2 C10A 1.607(13)
C2 C10B 1.620(12)
C38 C37 1.373(6)
C38 C39 1.345(6)
C37 C36 1.362(6)
C36 C35 1.346(6)
C39 C34 1.359(7)
C35 C34 1.360(7)
C10A C11A 1.49(2)
C11B C10B 1.51(2)
